data_7223150
loop_
_publ_author_name
'Fan, Ting-Ting'
'Li, Jia-Jia'
'Qu, Xiang-Long'
'Han, Hong-Liang'
'Li, Xia'

_publ_section_title
;
 Metal(ii)--organic frameworks with 3,3&#x2032;-diphenyldicarboxylate and
 1,3-bis(4-pyridyl)propane: preparation, crystal structures and
 luminescence
;
_journal_issue 48
_journal_name_full CrystEngComm
_journal_page_first 9443
_journal_paper_doi 10.1039/C5CE01772F
_journal_volume 17
_journal_year 2015
_chemical_formula_sum 'C27 H22 N2 O4 Zn'
_chemical_formula_weight 503.84
_chemical_name_systematic
; 
 ? 
;
_space_group_IT_number 61
_symmetry_cell_setting orthorhombic
_symmetry_space_group_name_Hall '-P 2ac 2ab'
_symmetry_space_group_name_H-M 'P b c a'
_atom_sites_solution_hydrogens geom
_atom_sites_solution_primary direct
_atom_sites_solution_secondary difmap
_audit_creation_method SHELXL-97
_audit_update_record
;
2015-10-07 deposited with the CCDC.
2015-11-05 downloaded from the CCDC.
;
_cell_angle_alpha 90.00
_cell_angle_beta 90.00
_cell_angle_gamma 90.00
_cell_formula_units_Z 8
_cell_length_a 17.7194(7)
_cell_length_b 11.7120(5)
_cell_length_c 23.0697(9)
_cell_measurement_temperature 296(2)
_cell_volume 4787.6(3)
_computing_structure_refinement 'SHELXL-97 (Sheldrick, 1997)'
_computing_structure_solution 'SHELXS-97 (Sheldrick, 1990)'
_diffrn_ambient_temperature 296(2)
_diffrn_measured_fraction_theta_full 0.998
_diffrn_measured_fraction_theta_max 0.998
_diffrn_radiation_monochromator graphite
_diffrn_radiation_source 'fine-focus sealed tube'
_diffrn_radiation_type MoK\a
_diffrn_radiation_wavelength 0.71073
_diffrn_reflns_av_R_equivalents 0.0988
_diffrn_reflns_av_sigmaI/netI 0.0374
_diffrn_reflns_limit_h_max 20
_diffrn_reflns_limit_h_min -21
_diffrn_reflns_limit_k_max 13
_diffrn_reflns_limit_k_min -13
_diffrn_reflns_limit_l_max 27
_diffrn_reflns_limit_l_min -27
_diffrn_reflns_number 60458
_diffrn_reflns_theta_full 25.10
_diffrn_reflns_theta_max 25.10
_diffrn_reflns_theta_min 3.02
_exptl_absorpt_coefficient_mu 1.062
_exptl_absorpt_correction_T_max 0.8157
_exptl_absorpt_correction_T_min 0.8000
_exptl_absorpt_correction_type multi-scan
_exptl_absorpt_process_details sadabs
_exptl_crystal_colour yellow
_exptl_crystal_density_diffrn 1.398
_exptl_crystal_density_method 'not measured'
_exptl_crystal_description block
_exptl_crystal_F_000 2080
_exptl_crystal_size_max 0.411
_exptl_crystal_size_mid 0.173
_exptl_crystal_size_min 0.081
_refine_diff_density_max 0.733
_refine_diff_density_min -0.341
_refine_diff_density_rms 0.066
_refine_ls_extinction_method none
_refine_ls_goodness_of_fit_ref 1.005
_refine_ls_hydrogen_treatment mixed
_refine_ls_matrix_type full
_refine_ls_number_parameters 307
_refine_ls_number_reflns 4255
_refine_ls_number_restraints 0
_refine_ls_restrained_S_all 1.005
_refine_ls_R_factor_all 0.0786
_refine_ls_R_factor_gt 0.0474
_refine_ls_shift/su_max 0.000
_refine_ls_shift/su_mean 0.000
_refine_ls_structure_factor_coef Fsqd
_refine_ls_weighting_details 'calc w=1/[\s^2^(Fo^2^)+(0.0658P)^2^+5.4116P] where P=(Fo^2^+2Fc^2^)/3'
_refine_ls_weighting_scheme calc
_refine_ls_wR_factor_gt 0.1107
_refine_ls_wR_factor_ref 0.1309
_reflns_number_gt 3000
_reflns_number_total 4255
_reflns_threshold_expression >2sigma(I)
_cod_data_source_file c5ce01772f2.cif
_cod_data_source_block ww
_cod_depositor_comments 'Adding full bibliography for 7223148--7223150.cif.'
_cod_original_sg_symbol_H-M Pbca
_cod_database_code 7223150

loop_
_symmetry_equiv_pos_as_xyz
'x, y, z'
'-x+1/2, -y, z+1/2'
'-x, y+1/2, -z+1/2'
'x+1/2, -y+1/2, -z'
'-x, -y, -z'
'x-1/2, y, -z-1/2'
'x, -y-1/2, z-1/2'
'-x-1/2, y-1/2, z'

loop_
_atom_site_label
_atom_site_type_symbol
_atom_site_fract_x
_atom_site_fract_y
_atom_site_fract_z
_atom_site_U_iso_or_equiv
_atom_site_adp_type
_atom_site_occupancy
_atom_site_symmetry_multiplicity
_atom_site_calc_flag
_atom_site_refinement_flags
Zn1 Zn 0.01993(2) 1.07435(3) 0.676109(16) 0.03804(16) Uani 1 1 d .
C1 C 0.1085(2) 0.4242(4) 0.28272(18) 0.0680(14) Uani 1 1 d .
H1A H 0.1416 0.3819 0.2600 0.082 Uiso 1 1 calc R
C2 C 0.1277(3) 0.4466(4) 0.33872(18) 0.0672(14) Uani 1 1 d .
H2A H 0.1735 0.4200 0.3530 0.081 Uiso 1 1 calc R
C3 C 0.0811(2) 0.5074(3) 0.37417(14) 0.0402(8) Uani 1 1 d .
C4 C 0.0162(2) 0.5473(4) 0.34915(17) 0.0582(12) Uani 1 1 d .
H4A H -0.0170 0.5915 0.3708 0.070 Uiso 1 1 calc R
C5 C -0.0004(2) 0.5227(4) 0.29235(17) 0.0568(11) Uani 1 1 d .
H5A H -0.0449 0.5513 0.2767 0.068 Uiso 1 1 calc R
C6 C 0.1032(2) 0.5265(4) 0.43624(15) 0.0493(10) Uani 1 1 d .
H6A H 0.1569 0.5420 0.4373 0.059 Uiso 1 1 calc R
H6B H 0.0948 0.4558 0.4572 0.059 Uiso 1 1 calc R
C7 C 0.0632(2) 0.6214(3) 0.46859(15) 0.0427(9) Uani 1 1 d .
H7A H 0.0096 0.6047 0.4709 0.051 Uiso 1 1 calc R
H7B H 0.0693 0.6928 0.4478 0.051 Uiso 1 1 calc R
C8 C 0.0956(2) 0.6327(3) 0.52919(16) 0.0492(10) Uani 1 1 d .
H8A H 0.0850 0.5624 0.5500 0.059 Uiso 1 1 calc R
H8B H 0.1500 0.6388 0.5258 0.059 Uiso 1 1 calc R
C9 C 0.0686(2) 0.7301(3) 0.56556(15) 0.0427(9) Uani 1 1 d .
C10 C 0.0855(3) 0.7347(3) 0.62383(16) 0.0553(11) Uani 1 1 d .
H10A H 0.1103 0.6736 0.6412 0.066 Uiso 1 1 calc R
C11 C 0.0663(3) 0.8278(3) 0.65662(16) 0.0575(12) Uani 1 1 d .
H11A H 0.0791 0.8281 0.6957 0.069 Uiso 1 1 calc R
C12 C 0.0112(2) 0.9117(3) 0.57915(17) 0.0520(10) Uani 1 1 d .
H12A H -0.0155 0.9723 0.5631 0.062 Uiso 1 1 calc R
C13 C 0.0287(2) 0.8219(3) 0.54425(16) 0.0510(10) Uani 1 1 d .
H13A H 0.0135 0.8225 0.5056 0.061 Uiso 1 1 calc R
C14 C 0.3775(2) 1.3230(4) 0.32345(19) 0.0547(11) Uani 1 1 d .
C15 C 0.3098(2) 1.2810(3) 0.35722(18) 0.0495(10) Uani 1 1 d .
C16 C 0.2582(3) 1.2055(4) 0.3333(2) 0.0710(13) Uani 1 1 d .
H16A H 0.2637 1.1808 0.2952 0.085 Uiso 1 1 calc R
C17 C 0.1982(3) 1.1671(5) 0.3669(3) 0.0858(16) Uani 1 1 d .
H17A H 0.1639 1.1154 0.3513 0.103 Uiso 1 1 calc R
C18 C 0.1892(3) 1.2047(4) 0.4226(2) 0.0761(14) Uani 1 1 d .
H18A H 0.1482 1.1786 0.4440 0.091 Uiso 1 1 calc R
C19 C 0.2391(2) 1.2805(3) 0.44785(18) 0.0496(10) Uani 1 1 d .
C20 C 0.2996(2) 1.3170(3) 0.41362(17) 0.0455(9) Uani 1 1 d .
H20A H 0.3343 1.3677 0.4295 0.055 Uiso 1 1 calc R
C21 C 0.2298(2) 1.3215(3) 0.50828(18) 0.0488(10) Uani 1 1 d .
C22 C 0.2665(2) 1.4179(4) 0.52866(19) 0.0587(11) Uani 1 1 d .
H22A H 0.2969 1.4594 0.5034 0.070 Uiso 1 1 calc R
C23 C 0.2593(3) 1.4541(4) 0.58520(19) 0.0669(12) Uani 1 1 d .
H23A H 0.2861 1.5178 0.5976 0.080 Uiso 1 1 calc R
C24 C 0.2133(3) 1.3977(4) 0.6236(2) 0.0649(12) Uani 1 1 d .
H24A H 0.2077 1.4239 0.6614 0.078 Uiso 1 1 calc R
C25 C 0.1763(2) 1.3035(4) 0.60531(18) 0.0557(11) Uani 1 1 d .
C26 C 0.1840(2) 1.2645(3) 0.5488(2) 0.0567(11) Uani 1 1 d .
H26A H 0.1582 1.1991 0.5375 0.068 Uiso 1 1 calc R
C27 C 0.1249(3) 1.2387(4) 0.6475(2) 0.0668(13) Uani 1 1 d .
N1 N 0.04402(17) 0.4603(3) 0.25894(12) 0.0403(7) Uani 1 1 d .
N2 N 0.03011(17) 0.9178(2) 0.63507(12) 0.0429(7) Uani 1 1 d .
O1 O 0.42316(17) 1.3825(3) 0.35246(13) 0.0715(9) Uani 1 1 d .
O2 O 0.3855(2) 1.2979(4) 0.27332(15) 0.1015(13) Uani 1 1 d .
O3 O 0.1155(2) 1.2760(3) 0.69657(16) 0.0904(12) Uani 1 1 d .
O4 O 0.0946(2) 1.1516(3) 0.62738(17) 0.0883(11) Uani 1 1 d .

loop_
_atom_site_aniso_label
_atom_site_aniso_U_11
_atom_site_aniso_U_22
_atom_site_aniso_U_33
_atom_site_aniso_U_23
_atom_site_aniso_U_13
_atom_site_aniso_U_12
Zn1 0.0414(3) 0.0445(3) 0.0281(2) 0.00055(17) -0.00126(18) -0.00176(19)
C1 0.056(3) 0.098(4) 0.050(3) -0.033(2) -0.013(2) 0.035(3)
C2 0.056(3) 0.097(4) 0.048(2) -0.026(2) -0.020(2) 0.040(3)
C3 0.048(2) 0.039(2) 0.0339(19) -0.0025(16) -0.0013(17) 0.0054(17)
C4 0.059(3) 0.079(3) 0.036(2) -0.011(2) -0.001(2) 0.033(2)
C5 0.050(2) 0.081(3) 0.039(2) -0.005(2) -0.0053(18) 0.033(2)
C6 0.056(2) 0.056(2) 0.036(2) -0.0030(18) -0.0063(18) 0.012(2)
C7 0.050(2) 0.044(2) 0.0347(19) -0.0038(16) -0.0034(17) -0.0016(18)
C8 0.058(2) 0.047(2) 0.042(2) -0.0037(18) -0.0037(19) 0.0025(19)
C9 0.048(2) 0.045(2) 0.035(2) -0.0024(17) -0.0033(16) -0.0058(18)
C10 0.087(3) 0.041(2) 0.038(2) 0.0009(18) -0.011(2) 0.010(2)
C11 0.092(3) 0.051(3) 0.0291(19) -0.0024(18) -0.013(2) 0.002(2)
C12 0.066(3) 0.049(2) 0.041(2) -0.0003(18) -0.0123(19) 0.010(2)
C13 0.064(3) 0.057(2) 0.0328(19) -0.0054(18) -0.0132(19) 0.006(2)
C14 0.052(3) 0.058(3) 0.054(3) -0.007(2) 0.011(2) 0.010(2)
C15 0.038(2) 0.049(2) 0.062(3) 0.000(2) 0.0030(19) 0.0043(18)
C16 0.065(3) 0.070(3) 0.078(3) -0.023(3) 0.000(3) -0.004(3)
C17 0.058(3) 0.085(4) 0.114(5) -0.025(3) 0.009(3) -0.032(3)
C18 0.058(3) 0.081(3) 0.089(4) -0.012(3) 0.017(3) -0.021(3)
C19 0.033(2) 0.046(2) 0.070(3) 0.008(2) 0.0053(19) -0.0015(18)
C20 0.035(2) 0.043(2) 0.059(3) 0.0044(18) 0.0031(18) 0.0021(17)
C21 0.034(2) 0.050(2) 0.063(3) 0.019(2) 0.0125(18) 0.0080(19)
C22 0.050(2) 0.065(3) 0.061(3) 0.014(2) 0.011(2) -0.009(2)
C23 0.067(3) 0.078(3) 0.056(3) 0.009(2) 0.003(2) -0.010(3)
C24 0.069(3) 0.064(3) 0.061(3) 0.011(2) 0.006(2) 0.006(2)
C25 0.052(3) 0.056(3) 0.059(3) 0.021(2) 0.021(2) 0.021(2)
C26 0.045(2) 0.039(2) 0.086(3) 0.015(2) 0.012(2) 0.0054(19)
C27 0.064(3) 0.056(3) 0.080(4) 0.016(3) 0.015(3) 0.027(3)
N1 0.0449(18) 0.0434(17) 0.0325(16) -0.0023(13) -0.0033(14) 0.0062(14)
N2 0.055(2) 0.0431(17) 0.0307(16) -0.0008(13) -0.0039(14) -0.0005(15)
O1 0.0580(19) 0.097(2) 0.0592(19) -0.0212(18) 0.0238(16) -0.0274(18)
O2 0.090(3) 0.148(4) 0.066(2) -0.038(2) 0.026(2) -0.027(2)
O3 0.109(3) 0.085(2) 0.077(2) 0.022(2) 0.036(2) 0.019(2)
O4 0.083(2) 0.074(2) 0.108(3) 0.003(2) 0.040(2) -0.023(2)

loop_
_atom_type_symbol
_atom_type_description
_atom_type_scat_dispersion_real
_atom_type_scat_dispersion_imag
_atom_type_scat_source
C C 0.0033 0.0016 'International Tables Vol C Tables 4.2.6.8 and 6.1.1.4'
H H 0.0000 0.0000 'International Tables Vol C Tables 4.2.6.8 and 6.1.1.4'
N N 0.0061 0.0033 'International Tables Vol C Tables 4.2.6.8 and 6.1.1.4'
Zn Zn 0.2839 1.4301 'International Tables Vol C Tables 4.2.6.8 and 6.1.1.4'
O O 0.0106 0.0060 'International Tables Vol C Tables 4.2.6.8 and 6.1.1.4'

loop_
_geom_angle_atom_site_label_1
_geom_angle_atom_site_label_2
_geom_angle_atom_site_label_3
_geom_angle
_geom_angle_site_symmetry_1
_geom_angle_site_symmetry_3
O1 Zn1 O4 106.68(16) 4_476 .
O1 Zn1 N1 125.21(13) 4_476 7_576
O4 Zn1 N1 119.88(15) . 7_576
O1 Zn1 N2 98.92(13) 4_476 .
O4 Zn1 N2 95.02(14) . .
N1 Zn1 N2 103.80(12) 7_576 .
N1 C1 C2 122.9(4) . .
C1 C2 C3 121.1(4) . .
C2 C3 C4 115.8(3) . .
C2 C3 C6 119.4(3) . .
C4 C3 C6 124.8(3) . .
C3 C4 C5 120.7(4) . .
N1 C5 C4 123.0(3) . .
C3 C6 C7 117.2(3) . .
C6 C7 C8 109.9(3) . .
C9 C8 C7 117.5(3) . .
C13 C9 C10 115.4(3) . .
C13 C9 C8 124.1(3) . .
C10 C9 C8 120.5(3) . .
C11 C10 C9 121.0(4) . .
N2 C11 C10 123.0(3) . .
N2 C12 C13 123.8(4) . .
C12 C13 C9 120.6(3) . .
O2 C14 O1 124.8(4) . .
O2 C14 C15 120.7(4) . .
O1 C14 C15 114.6(4) . .
C20 C15 C16 119.0(4) . .
C20 C15 C14 119.3(4) . .
C16 C15 C14 121.7(4) . .
C15 C16 C17 119.3(4) . .
C18 C17 C16 120.6(5) . .
C17 C18 C19 121.9(4) . .
C18 C19 C20 116.7(4) . .
C18 C19 C21 122.2(4) . .
C20 C19 C21 121.1(4) . .
C15 C20 C19 122.6(4) . .
C22 C21 C26 115.6(4) . .
C22 C21 C19 122.1(3) . .
C26 C21 C19 122.3(4) . .
C23 C22 C21 121.9(4) . .
C24 C23 C22 121.3(5) . .
C25 C24 C23 118.6(4) . .
C24 C25 C26 121.0(4) . .
C24 C25 C27 119.6(4) . .
C26 C25 C27 119.5(4) . .
C25 C26 C21 121.7(4) . .
O3 C27 O4 125.4(5) . .
O3 C27 C25 119.3(5) . .
O4 C27 C25 115.2(4) . .
C5 N1 C1 116.4(3) . .
C5 N1 Zn1 122.8(2) . 7_575
C1 N1 Zn1 120.7(2) . 7_575
C11 N2 C12 116.1(3) . .
C11 N2 Zn1 124.9(2) . .
C12 N2 Zn1 117.9(3) . .
C14 O1 Zn1 122.7(3) . 4_576
C27 O4 Zn1 117.2(3) . .

loop_
_geom_bond_atom_site_label_1
_geom_bond_atom_site_label_2
_geom_bond_distance
_geom_bond_site_symmetry_2
Zn1 O1 1.905(3) 4_476
Zn1 O4 1.958(3) .
Zn1 N1 2.000(3) 7_576
Zn1 N2 2.071(3) .
C1 N1 1.336(5) .
C1 C2 1.362(5) .
C2 C3 1.364(5) .
C3 C4 1.368(5) .
C3 C6 1.501(5) .
C4 C5 1.373(6) .
C5 N1 1.322(5) .
C6 C7 1.515(5) .
C7 C8 1.517(5) .
C8 C9 1.495(5) .
C9 C13 1.378(5) .
C9 C10 1.379(5) .
C10 C11 1.370(5) .
C11 N2 1.331(5) .
C12 N2 1.335(5) .
C12 C13 1.360(5) .
C14 O2 1.202(5) .
C14 O1 1.260(5) .
C14 C15 1.513(6) .
C15 C20 1.380(5) .
C15 C16 1.386(6) .
C16 C17 1.390(7) .
C17 C18 1.368(7) .
C18 C19 1.383(6) .
C19 C20 1.398(5) .
C19 C21 1.484(6) .
C21 C22 1.385(6) .
C21 C26 1.408(5) .
C22 C23 1.377(6) .
C23 C24 1.374(6) .
C24 C25 1.352(6) .
C25 C26 1.387(6) .
C25 C27 1.533(6) .
C27 O3 1.226(6) .
C27 O4 1.243(6) .
N1 Zn1 2.000(3) 7_575
O1 Zn1 1.905(3) 4_576
